data_7050783
loop_
_publ_author_name
'Lah, Nina'
'Koller, Joze'
'Giester, Gerald'
'Segedin, Primoz'
'Leban, Ivan'

_publ_section_title
;
 Copper(II) carboxylates with 4-aminopyridine: neutral mononuclear
 structures, isomerism of aceto compounds and a novel tetranuclear
 structure
;
_journal_issue 7
_journal_name_full 'New Journal of Chemistry'
_journal_page_first 933
_journal_paper_doi 10.1039/b110051c
_journal_volume 26
_journal_year 2002
_chemical_formula_sum 'C14 H18 Cu N4 O4'
_chemical_formula_weight 369.86
_chemical_name_systematic
;
bia(4-aminopyridine)bis(acetato)copper(II)
;
_space_group_IT_number 110
_symmetry_cell_setting tetragonal
_symmetry_space_group_name_Hall 'I 4bw -2c'
_symmetry_space_group_name_H-M 'I 41 c d'
_atom_sites_solution_hydrogens geom
_atom_sites_solution_primary direct
_atom_sites_solution_secondary difmap
_audit_creation_method SHELXL-97
_cell_angle_alpha 90.00
_cell_angle_beta 90.00
_cell_angle_gamma 90.00
_cell_formula_units_Z 8
_cell_length_a 10.6062(2)
_cell_length_b 10.6062(2)
_cell_length_c 31.1002(8)
_cell_measurement_temperature 293(2)
_cell_measurement_theta_max 26.0
_cell_measurement_theta_min 3.0
_cell_volume 3498.51(13)
_computing_structure_refinement 'SHELXL-97 (Sheldrick, 1997)'
_computing_structure_solution 'SHELXS-97 (Sheldrick, 1990)'
_diffrn_ambient_temperature 293(2)
_diffrn_measured_fraction_theta_full 0.994
_diffrn_measured_fraction_theta_max 0.994
_diffrn_measurement_device_type 'Nonius Kappa CCD'
_diffrn_radiation_monochromator graphite
_diffrn_radiation_source 'fine-focus sealed tube'
_diffrn_radiation_type MoK\a
_diffrn_radiation_wavelength 0.71073
_diffrn_reflns_av_R_equivalents 0.0102
_diffrn_reflns_av_sigmaI/netI 0.0191
_diffrn_reflns_limit_h_max 13
_diffrn_reflns_limit_h_min -13
_diffrn_reflns_limit_k_max 9
_diffrn_reflns_limit_k_min -9
_diffrn_reflns_limit_l_max 38
_diffrn_reflns_limit_l_min -38
_diffrn_reflns_number 3121
_diffrn_reflns_theta_full 26.00
_diffrn_reflns_theta_max 26.00
_diffrn_reflns_theta_min 3.02
_exptl_absorpt_coefficient_mu 1.272
_exptl_absorpt_correction_type none
_exptl_crystal_colour violet
_exptl_crystal_density_diffrn 1.404
_exptl_crystal_density_method 'not measured'
_exptl_crystal_description prismatic
_exptl_crystal_F_000 1528
_exptl_crystal_size_max 0.15
_exptl_crystal_size_mid 0.15
_exptl_crystal_size_min 0.12
_refine_diff_density_max 1.107
_refine_diff_density_min -0.314
_refine_diff_density_rms 0.080
_refine_ls_abs_structure_details 'Flack H D (1983), Acta Cryst. A39, 876-881'
_refine_ls_abs_structure_Flack 0.51(6)
_refine_ls_extinction_method none
_refine_ls_goodness_of_fit_ref 1.138
_refine_ls_hydrogen_treatment mixed
_refine_ls_matrix_type full
_refine_ls_number_parameters 109
_refine_ls_number_reflns 1720
_refine_ls_number_restraints 1
_refine_ls_restrained_S_all 1.138
_refine_ls_R_factor_all 0.0485
_refine_ls_R_factor_gt 0.0424
_refine_ls_shift/su_max 0.049
_refine_ls_shift/su_mean 0.055
_refine_ls_structure_factor_coef Fsqd
_refine_ls_weighting_details 'calc w=1/[\s^2^(Fo^2^)+(0.0832P)^2^+2.7540P] where P=(Fo^2^+2Fc^2^)/3'
_refine_ls_weighting_scheme calc
_refine_ls_wR_factor_gt 0.1291
_refine_ls_wR_factor_ref 0.1371
_reflns_number_gt 1464
_reflns_number_total 1720
_reflns_threshold_expression >2sigma(I)
_cod_data_source_file b110051c.txt
_cod_data_source_block twin
_cod_original_sg_symbol_H-M 'I 41 cd'
_cod_database_code 7050783

loop_
_symmetry_equiv_pos_as_xyz
'x, y, z'
'-x+1/2, -y+1/2, z+1/2'
'-y, x+1/2, z+1/4'
'y+1/2, -x, z+3/4'
'x, -y, z+1/2'
'-x+1/2, y+1/2, z'
'-y, -x+1/2, z+3/4'
'y+1/2, x, z+1/4'
'x+1/2, y+1/2, z+1/2'
'-x+1, -y+1, z+1'
'-y+1/2, x+1, z+3/4'
'y+1, -x+1/2, z+5/4'
'x+1/2, -y+1/2, z+1'
'-x+1, y+1, z+1/2'
'-y+1/2, -x+1, z+5/4'
'y+1, x+1/2, z+3/4'

loop_
_atom_site_label
_atom_site_type_symbol
_atom_site_fract_x
_atom_site_fract_y
_atom_site_fract_z
_atom_site_U_iso_or_equiv
_atom_site_adp_type
_atom_site_occupancy
_atom_site_symmetry_multiplicity
_atom_site_calc_flag
_atom_site_refinement_flags
_atom_site_disorder_assembly
_atom_site_disorder_group
Cu Cu 0.0000 0.0000 0.04652(14) 0.0228(2) Uani 1 2 d S . .
N1 N 0.0000 0.0000 0.1133(5) 0.022(4) Uani 1 2 d S . .
N1' N 0.0000 0.0000 -0.0152(7) 0.029(4) Uani 1 2 d S . .
C4' C 0.0000 0.0000 -0.1079(8) 0.051(8) Uani 1 2 d S . .
O11 O -0.09865(19) 0.1553(2) 0.0463(2) 0.0394(5) Uani 1 1 d . . .
C2' C 0.0052(3) -0.1073(6) -0.04067(19) 0.0382(17) Uani 1 1 d . . .
H2' H 0.0101 -0.1841 -0.0263 0.046 Uiso 1 1 calc R . .
N11' N 0.0000 0.0000 -0.1530(6) 0.054(6) Uani 1 2 d S . .
H11' H 0.0025 -0.0666 -0.1611 0.081 Uiso 1 1 calc R . .
C11 C -0.2166(3) 0.1343(3) 0.0465(3) 0.0417(7) Uani 1 1 d . . .
O12 O -0.2637(2) 0.0250(2) 0.0462(3) 0.0541(6) Uani 1 1 d . . .
C3' C 0.0038(3) -0.1127(6) -0.08635(16) 0.0374(14) Uani 1 1 d . . .
H3' H 0.0055 -0.1892 -0.1010 0.045 Uiso 1 1 calc R . .
C4 C 0.0000 0.0000 0.2027(4) 0.027(5) Uani 1 2 d S . .
C3 C -0.0068(4) 0.1104(6) 0.17605(19) 0.0469(19) Uani 1 1 d . . .
H3 H -0.0115 0.1886 0.1894 0.056 Uiso 1 1 calc R . .
C2 C -0.0070(3) 0.1070(5) 0.1343(2) 0.0359(15) Uani 1 1 d . . .
H2 H -0.0121 0.1822 0.1189 0.043 Uiso 1 1 calc R . .
N11 N 0.0000 0.0000 0.2421(7) 0.064(7) Uani 1 2 d S . .
H11 H -0.0041 0.0665 0.2501 0.096 Uiso 1 1 calc R . .
C12 C -0.2993(6) 0.2463(6) 0.0464(6) 0.173(4) Uani 1 1 d . . .
H12A H -0.2486 0.3212 0.0463 0.259 Uiso 1 1 calc R . .
H12B H -0.3513 0.2455 0.0717 0.259 Uiso 1 1 calc R . .
H12C H -0.3518 0.2449 0.0213 0.259 Uiso 1 1 calc R . .

loop_
_atom_site_aniso_label
_atom_site_aniso_U_11
_atom_site_aniso_U_22
_atom_site_aniso_U_33
_atom_site_aniso_U_23
_atom_site_aniso_U_13
_atom_site_aniso_U_12
Cu 0.0189(3) 0.0268(3) 0.0226(4) 0.000 0.000 -0.00015(15)
N1 0.022(5) 0.038(7) 0.007(4) 0.000 0.000 0.0004(11)
N1' 0.037(7) 0.019(5) 0.030(6) 0.000 0.000 -0.0006(11)
C4' 0.036(8) 0.068(12) 0.048(13) 0.000 0.000 -0.007(2)
O11 0.0325(11) 0.0388(13) 0.0468(10) 0.0031(13) -0.0020(12) -0.0030(9)
C2' 0.053(3) 0.038(4) 0.024(3) 0.000(2) -0.0007(12) -0.0018(12)
N11' 0.122(14) 0.034(6) 0.006(5) 0.000 0.000 -0.008(2)
C11 0.0273(14) 0.0261(14) 0.072(2) -0.0010(18) -0.0002(19) 0.0025(11)
O12 0.0331(11) 0.0556(15) 0.0738(15) -0.003(3) -0.0014(17) -0.0021(9)
C3' 0.053(3) 0.044(3) 0.015(2) -0.012(2) 0.0017(12) -0.0047(12)
C4 0.056(9) 0.022(5) 0.004(6) 0.000 0.000 0.0047(15)
C3 0.074(4) 0.019(2) 0.047(4) 0.009(2) -0.0049(17) 0.0049(14)
C2 0.052(3) 0.021(3) 0.035(3) 0.001(2) -0.0003(14) 0.0026(11)
N11 0.108(14) 0.037(6) 0.047(12) 0.000 0.000 0.017(3)
C12 0.044(3) 0.043(3) 0.432(14) -0.001(6) -0.008(7) 0.014(2)

loop_
_atom_type_symbol
_atom_type_description
_atom_type_scat_dispersion_real
_atom_type_scat_dispersion_imag
_atom_type_scat_source
C C 0.0033 0.0016 'International Tables Vol C Tables 4.2.6.8 and 6.1.1.4'
H H 0.0000 0.0000 'International Tables Vol C Tables 4.2.6.8 and 6.1.1.4'
N N 0.0061 0.0033 'International Tables Vol C Tables 4.2.6.8 and 6.1.1.4'
O O 0.0106 0.0060 'International Tables Vol C Tables 4.2.6.8 and 6.1.1.4'
Cu Cu 0.3201 1.2651 'International Tables Vol C Tables 4.2.6.8 and 6.1.1.4'

loop_
_geom_angle_atom_site_label_1
_geom_angle_atom_site_label_2
_geom_angle_atom_site_label_3
_geom_angle
_geom_angle_site_symmetry_1
_geom_angle_site_symmetry_3
_geom_angle_publ_flag
N1' Cu O11 89.8(3) . 10_444 ?
N1' Cu O11 89.8(3) . . ?
O11 Cu O11 179.6(6) 10_444 . ?
N1' Cu N1 180.0 . . ?
O11 Cu N1 90.2(3) 10_444 . ?
O11 Cu N1 90.2(3) . . ?
N1' Cu O12 89.8(2) . . ?
O11 Cu O12 127.84(8) 10_444 . ?
O11 Cu O12 52.16(8) . . ?
N1 Cu O12 90.2(2) . . ?
C2 N1 C2 120.3(14) 10_444 . ?
C2 N1 Cu 119.9(7) 10_444 . ?
C2 N1 Cu 119.9(7) . . ?
C2' N1' C2' 110.4(16) 10_444 . ?
C2' N1' Cu 124.8(8) 10_444 . ?
C2' N1' Cu 124.8(8) . . ?
C3' C4' C3' 122(2) 10_444 . ?
C3' C4' N11' 119.2(10) 10_444 . ?
C3' C4' N11' 119.2(10) . . ?
C11 O11 Cu 112.35(19) . . ?
N1' C2' C3' 127.1(9) . . ?
O12 C11 O11 123.4(3) . . ?
O12 C11 C12 120.3(3) . . ?
O11 C11 C12 116.4(4) . . ?
C11 O12 Cu 72.13(15) . . ?
C4' C3' C2' 117.0(11) . . ?
N11 C4 C3 125.2(6) . . ?
N11 C4 C3 125.2(6) . 10_444 ?
C3 C4 C3 109.6(12) . 10_444 ?
C2 C3 C4 123.7(8) . . ?
C3 C2 N1 121.4(8) . . ?

loop_
_geom_bond_atom_site_label_1
_geom_bond_atom_site_label_2
_geom_bond_distance
_geom_bond_site_symmetry_2
_geom_bond_publ_flag
Cu N1' 1.92(2) . ?
Cu O11 1.951(2) 10_444 ?
Cu O11 1.951(2) . ?
Cu N1 2.075(15) . ?
Cu O12 2.809(2) . ?
N1 C2 1.312(10) 10_444 ?
N1 C2 1.312(10) . ?
N1' C2' 1.388(14) 10_444 ?
N1' C2' 1.388(14) . ?
C4' C3' 1.371(14) 10_444 ?
C4' C3' 1.371(14) . ?
C4' N11' 1.40(3) . ?
O11 C11 1.271(4) . ?
C2' C3' 1.422(6) . ?
C11 O12 1.263(4) . ?
C11 C12 1.476(5) . ?
C4 N11 1.23(3) . ?
C4 C3 1.435(10) . ?
C4 C3 1.436(10) 10_444 ?
C3 C2 1.300(7) . ?
